data_4511038
loop_
_publ_author_name
'Yang, Jin'
'Ma, Jian-Fang'
'Liu, Ying-Ying'
'Ma, Ji-Cheng'
'Batten, Stuart R.'

_publ_section_title
;
 A Series of Lead(II) Complexes with \p&#x2212;\p Stackings: Structural
 Diversities by Varying the Ligands
;
_journal_issue 4
_journal_name_full 'Crystal Growth &amp; Design'
_journal_page_first 1894
_journal_paper_doi 10.1021/cg801085d
_journal_volume 9
_journal_year 2009
_chemical_formula_moiety 'C44 H24 N8 O9 Pb2, 2(H2 O)'
_chemical_formula_sum 'C44 H30 N8 O11 Pb2'
_chemical_formula_weight 1261.14
_chemical_name_systematic
;
 ?
;
_space_group_IT_number 2
_symmetry_cell_setting triclinic
_symmetry_space_group_name_Hall '-P 1'
_symmetry_space_group_name_H-M 'P -1'
_atom_sites_solution_hydrogens geom
_atom_sites_solution_primary direct
_atom_sites_solution_secondary difmap
_audit_creation_method SHELXL-97
_cell_angle_alpha 104.98(3)
_cell_angle_beta 91.05(3)
_cell_angle_gamma 103.37(3)
_cell_formula_units_Z 1
_cell_length_a 7.1636(14)
_cell_length_b 9.2479(18)
_cell_length_c 15.909(3)
_cell_measurement_reflns_used 8841
_cell_measurement_temperature 293(2)
_cell_measurement_theta_max 27.47
_cell_measurement_theta_min 3.00
_cell_volume 987.1(4)
_computing_cell_refinement PROCESS-AUTO
_computing_data_collection 'PROCESS-AUTO (Rigaku, 1998)'
_computing_data_reduction PROCESS-AUTO
_computing_molecular_graphics 'SHELXTL-PLUS (Sheldrick, 1990)'
_computing_publication_material SHELXL-97
_computing_structure_refinement 'SHELXL-97 (Sheldrick, 1997)'
_computing_structure_solution 'SHELXS-97 (Sheldrick, 1997)'
_diffrn_ambient_temperature 293(2)
_diffrn_detector_area_resol_mean 10.0
_diffrn_measured_fraction_theta_full 0.995
_diffrn_measured_fraction_theta_max 0.986
_diffrn_measurement_device_type 'Rigaku R-AXIS RAPID'
_diffrn_measurement_method '\w scan'
_diffrn_radiation_monochromator graphite
_diffrn_radiation_source 'rotorating anode'
_diffrn_radiation_type MoK\a
_diffrn_radiation_wavelength 0.71073
_diffrn_reflns_av_R_equivalents 0.0305
_diffrn_reflns_av_sigmaI/netI 0.0406
_diffrn_reflns_limit_h_max 9
_diffrn_reflns_limit_h_min -9
_diffrn_reflns_limit_k_max 11
_diffrn_reflns_limit_k_min -11
_diffrn_reflns_limit_l_max 20
_diffrn_reflns_limit_l_min -20
_diffrn_reflns_number 9746
_diffrn_reflns_theta_full 25.00
_diffrn_reflns_theta_max 27.47
_diffrn_reflns_theta_min 3.00
_diffrn_standards_decay_% none
_diffrn_standards_interval_count none
_diffrn_standards_number none
_exptl_absorpt_coefficient_mu 8.595
_exptl_absorpt_correction_type multi-scan
_exptl_absorpt_process_details 'ABSCOR (Higashi, 1995)'
_exptl_crystal_colour 'pale yellow'
_exptl_crystal_density_diffrn 2.121
_exptl_crystal_density_method 'not measured'
_exptl_crystal_description platelet
_exptl_crystal_F_000 602
_exptl_crystal_size_max 0.247
_exptl_crystal_size_mid 0.198
_exptl_crystal_size_min 0.052
_refine_diff_density_max 1.115
_refine_diff_density_min -1.402
_refine_diff_density_rms 0.150
_refine_ls_extinction_method none
_refine_ls_goodness_of_fit_ref 1.116
_refine_ls_hydrogen_treatment mixed
_refine_ls_matrix_type full
_refine_ls_number_parameters 304
_refine_ls_number_reflns 4471
_refine_ls_number_restraints 2
_refine_ls_restrained_S_all 1.116
_refine_ls_R_factor_all 0.0385
_refine_ls_R_factor_gt 0.0323
_refine_ls_shift/su_max 0.001
_refine_ls_shift/su_mean 0.000
_refine_ls_structure_factor_coef Fsqd
_refine_ls_weighting_details 'calc w=1/[\s^2^(Fo^2^)+(0.0196P)^2^+3.8940P] where P=(Fo^2^+2Fc^2^)/3'
_refine_ls_weighting_scheme calc
_refine_ls_wR_factor_gt 0.0717
_refine_ls_wR_factor_ref 0.0740
_reflns_number_gt 3997
_reflns_number_total 4471
_reflns_threshold_expression >2sigma(I)
_cod_data_source_file cg801085d_si_002.cif
_cod_data_source_block compound5
_cod_depositor_comments
;
The following automatic conversions were performed:

'_symmetry_cell_setting' value 'Triclinic' changed to 'triclinic'
according to
/usr/data/users/saulius/automatic-downloads/retrospective/ACS/lib/dictionaries/cif_core.dic
dictionary named 'cif_core.dic' version 2.4.2 from 2011-04-26.

Automatic conversion script
Id: cif_fix_values 2281 2013-09-26 08:29:07Z andrius 
;
_cod_original_cell_volume 987.1(3)
_cod_original_sg_symbol_Hall '-p 1'
_cod_database_code 4511038

loop_
_symmetry_equiv_pos_as_xyz
'x, y, z'
'-x, -y, -z'

loop_
_atom_site_label
_atom_site_type_symbol
_atom_site_fract_x
_atom_site_fract_y
_atom_site_fract_z
_atom_site_U_iso_or_equiv
_atom_site_adp_type
_atom_site_occupancy
_atom_site_symmetry_multiplicity
_atom_site_calc_flag
_atom_site_refinement_flags
C1 C 0.2302(8) -0.2739(6) 0.6261(4) 0.0313(12) Uani 1 1 d .
C2 C 0.1664(8) -0.4465(6) 0.6015(4) 0.0297(11) Uani 1 1 d .
C3 C 0.2903(9) -0.5320(7) 0.5574(5) 0.0433(15) Uani 1 1 d .
H3 H 0.4133 -0.4807 0.5488 0.052 Uiso 1 1 calc R
C4 C 0.2340(10) -0.6891(8) 0.5270(5) 0.0463(16) Uani 1 1 d .
H4 H 0.3173 -0.7443 0.4973 0.056 Uiso 1 1 calc R
C5 C 0.0525(9) -0.7648(7) 0.5406(4) 0.0386(13) Uani 1 1 d .
H5 H 0.0117 -0.8714 0.5181 0.046 Uiso 1 1 calc R
C6 C -0.0701(8) -0.6847(6) 0.5873(4) 0.0295(11) Uani 1 1 d .
C7 C -0.2657(9) -0.7709(6) 0.6056(4) 0.0346(13) Uani 1 1 d .
C8 C -0.0140(8) -0.5257(6) 0.6173(4) 0.0297(11) Uani 1 1 d .
H8 H -0.0968 -0.4714 0.6481 0.036 Uiso 1 1 calc R
C9 C 0.7071(9) -0.0447(8) 0.7344(4) 0.0434(15) Uani 1 1 d .
H9 H 0.7206 -0.0913 0.6764 0.052 Uiso 1 1 calc R
C10 C 0.8271(10) -0.0622(9) 0.7989(5) 0.0494(17) Uani 1 1 d .
H10 H 0.9158 -0.1219 0.7841 0.059 Uiso 1 1 calc R
C11 C 0.8127(9) 0.0098(8) 0.8843(5) 0.0442(15) Uani 1 1 d .
H11 H 0.8944 0.0017 0.9281 0.053 Uiso 1 1 calc R
C12 C 0.6754(9) 0.0952(7) 0.9056(4) 0.0369(13) Uani 1 1 d .
C13 C 0.5566(8) 0.1051(6) 0.8373(4) 0.0328(12) Uani 1 1 d .
C14 C 0.4070(8) 0.1944(7) 0.8577(4) 0.0331(12) Uani 1 1 d .
C15 C 0.1665(9) 0.2790(8) 0.8045(5) 0.0453(15) Uani 1 1 d .
H15 H 0.0931 0.2858 0.7575 0.054 Uiso 1 1 calc R
C16 C 0.1292(11) 0.3520(9) 0.8876(5) 0.0503(17) Uani 1 1 d .
H16 H 0.0320 0.4045 0.8959 0.060 Uiso 1 1 calc R
C17 C 0.2384(10) 0.3454(8) 0.9572(5) 0.0458(15) Uani 1 1 d .
H17 H 0.2174 0.3943 1.0138 0.055 Uiso 1 1 calc R
C18 C 0.3819(9) 0.2642(7) 0.9422(4) 0.0371(13) Uani 1 1 d .
C19 C 0.5081(9) 0.2559(7) 1.0140(4) 0.0373(13) Uani 1 1 d .
C20 C 0.6530(9) 0.1737(8) 0.9944(4) 0.0399(14) Uani 1 1 d .
C21 C 0.7556(11) 0.2375(9) 1.1362(5) 0.0556(19) Uani 1 1 d .
H21 H 0.8415 0.2382 1.1809 0.067 Uiso 1 1 calc R
C22 C 0.6057(12) 0.3172(10) 1.1578(5) 0.061(2) Uani 1 1 d .
H22 H 0.5940 0.3636 1.2161 0.074 Uiso 1 1 calc R
N1 N 0.5730(7) 0.0362(6) 0.7521(3) 0.0351(11) Uani 1 1 d .
N2 N 0.3009(7) 0.1995(6) 0.7874(3) 0.0377(11) Uani 1 1 d .
N3 N 0.7751(9) 0.1677(8) 1.0603(4) 0.0557(15) Uani 1 1 d .
N4 N 0.4833(9) 0.3267(7) 1.0969(3) 0.0486(14) Uani 1 1 d .
O1 O 0.3834(6) -0.2153(5) 0.5950(3) 0.0395(10) Uani 1 1 d .
O2 O 0.1311(6) -0.1961(5) 0.6722(3) 0.0402(10) Uani 1 1 d .
O1W O -0.2113(10) -0.5095(10) 0.8237(4) 0.090(2) Uani 1 1 d D
HW11 H -0.281(14) -0.444(10) 0.837(7) 0.109 Uiso 1 1 d D
HW12 H -0.276(14) -0.568(11) 0.777(4) 0.109 Uiso 1 1 d D
O3 O -0.3638(6) -0.6993(5) 0.6569(3) 0.0465(11) Uani 1 1 d .
O2W O 0.003(2) 0.0976(14) 0.6278(8) 0.077(4) Uani 0.50 1 d P
O4 O -0.3170(6) -0.9164(5) 0.5686(3) 0.0412(10) Uani 1 1 d .
Pb1 Pb 0.36213(3) 0.04634(2) 0.627566(14) 0.03037(7) Uani 1 1 d .

loop_
_atom_site_aniso_label
_atom_site_aniso_U_11
_atom_site_aniso_U_22
_atom_site_aniso_U_33
_atom_site_aniso_U_23
_atom_site_aniso_U_13
_atom_site_aniso_U_12
C1 0.035(3) 0.029(3) 0.027(3) 0.009(2) 0.004(2) 0.000(2)
C2 0.033(3) 0.025(3) 0.027(3) 0.006(2) 0.001(2) 0.001(2)
C3 0.035(3) 0.034(3) 0.056(4) 0.008(3) 0.017(3) 0.005(2)
C4 0.042(3) 0.043(4) 0.053(4) 0.009(3) 0.017(3) 0.012(3)
C5 0.046(3) 0.023(3) 0.044(3) 0.006(2) 0.005(3) 0.007(2)
C6 0.032(3) 0.028(3) 0.027(3) 0.009(2) -0.002(2) 0.001(2)
C7 0.042(3) 0.027(3) 0.028(3) 0.007(2) 0.003(3) -0.003(2)
C8 0.033(3) 0.027(3) 0.028(3) 0.006(2) 0.007(2) 0.006(2)
C9 0.045(3) 0.046(4) 0.040(3) 0.006(3) 0.010(3) 0.017(3)
C10 0.042(3) 0.058(4) 0.052(4) 0.010(3) 0.010(3) 0.023(3)
C11 0.041(3) 0.051(4) 0.045(4) 0.015(3) 0.002(3) 0.018(3)
C12 0.041(3) 0.036(3) 0.032(3) 0.011(3) 0.004(3) 0.005(2)
C13 0.035(3) 0.030(3) 0.031(3) 0.006(2) 0.004(2) 0.004(2)
C14 0.031(3) 0.040(3) 0.027(3) 0.016(2) -0.002(2) -0.001(2)
C15 0.042(3) 0.054(4) 0.041(4) 0.012(3) -0.004(3) 0.015(3)
C16 0.052(4) 0.054(4) 0.045(4) 0.005(3) 0.008(3) 0.022(3)
C17 0.050(4) 0.047(4) 0.041(4) 0.007(3) 0.007(3) 0.019(3)
C18 0.039(3) 0.030(3) 0.038(3) 0.005(2) 0.003(3) 0.005(2)
C19 0.041(3) 0.037(3) 0.028(3) 0.005(2) -0.001(3) 0.005(2)
C20 0.042(3) 0.045(4) 0.029(3) 0.010(3) -0.002(3) 0.005(3)
C21 0.062(4) 0.066(5) 0.041(4) 0.025(4) -0.012(4) 0.009(4)
C22 0.078(5) 0.076(6) 0.026(3) 0.009(3) 0.001(4) 0.018(4)
N1 0.041(3) 0.035(3) 0.028(2) 0.007(2) 0.002(2) 0.008(2)
N2 0.041(3) 0.042(3) 0.031(3) 0.009(2) 0.000(2) 0.014(2)
N3 0.052(3) 0.066(4) 0.055(4) 0.020(3) 0.000(3) 0.023(3)
N4 0.059(3) 0.057(4) 0.026(3) 0.008(2) 0.003(3) 0.011(3)
O1 0.036(2) 0.028(2) 0.048(3) 0.0069(18) 0.0078(19) -0.0035(16)
O2 0.049(2) 0.026(2) 0.040(2) 0.0017(17) 0.018(2) 0.0061(18)
O1W 0.085(5) 0.123(6) 0.053(4) -0.020(4) -0.012(3) 0.055(4)
O3 0.044(2) 0.037(2) 0.044(3) 0.000(2) 0.011(2) -0.0074(19)
O2W 0.104(10) 0.061(7) 0.057(7) 0.021(6) -0.003(7) -0.003(7)
O4 0.051(2) 0.028(2) 0.034(2) 0.0030(17) 0.005(2) -0.0074(18)
Pb1 0.03534(12) 0.02522(11) 0.02574(11) 0.00505(7) 0.00192(8) 0.00004(7)

loop_
_atom_type_symbol
_atom_type_description
_atom_type_scat_dispersion_real
_atom_type_scat_dispersion_imag
_atom_type_scat_source
C C 0.0033 0.0016 'International Tables Vol C Tables 4.2.6.8 and 6.1.1.4'
H H 0.0000 0.0000 'International Tables Vol C Tables 4.2.6.8 and 6.1.1.4'
N N 0.0061 0.0033 'International Tables Vol C Tables 4.2.6.8 and 6.1.1.4'
O O 0.0106 0.0060 'International Tables Vol C Tables 4.2.6.8 and 6.1.1.4'
Pb Pb -3.3944 10.1111 'International Tables Vol C Tables 4.2.6.8 and 6.1.1.4'

loop_
_geom_angle_atom_site_label_1
_geom_angle_atom_site_label_2
_geom_angle_atom_site_label_3
_geom_angle
_geom_angle_site_symmetry_1
_geom_angle_site_symmetry_3
O2 C1 O1 123.6(5) . .
O2 C1 C2 119.7(5) . .
O1 C1 C2 116.7(5) . .
C8 C2 C3 118.5(5) . .
C8 C2 C1 122.8(5) . .
C3 C2 C1 118.6(5) . .
C4 C3 C2 121.3(5) . .
C4 C3 H3 119.3 . .
C2 C3 H3 119.3 . .
C3 C4 C5 119.2(6) . .
C3 C4 H4 120.4 . .
C5 C4 H4 120.4 . .
C4 C5 C6 121.0(5) . .
C4 C5 H5 119.5 . .
C6 C5 H5 119.5 . .
C8 C6 C5 119.8(5) . .
C8 C6 C7 120.0(5) . .
C5 C6 C7 120.2(5) . .
O3 C7 O4 123.9(5) . .
O3 C7 C6 119.2(5) . .
O4 C7 C6 116.9(5) . .
C6 C8 C2 120.1(5) . .
C6 C8 H8 120.0 . .
C2 C8 H8 120.0 . .
N1 C9 C10 123.0(6) . .
N1 C9 H9 118.5 . .
C10 C9 H9 118.5 . .
C11 C10 C9 119.0(6) . .
C11 C10 H10 120.5 . .
C9 C10 H10 120.5 . .
C10 C11 C12 119.8(6) . .
C10 C11 H11 120.1 . .
C12 C11 H11 120.1 . .
C11 C12 C13 118.0(6) . .
C11 C12 C20 122.5(6) . .
C13 C12 C20 119.5(6) . .
N1 C13 C12 122.3(5) . .
N1 C13 C14 118.2(5) . .
C12 C13 C14 119.5(5) . .
N2 C14 C18 123.9(6) . .
N2 C14 C13 115.4(5) . .
C18 C14 C13 120.7(5) . .
N2 C15 C16 124.2(6) . .
N2 C15 H15 117.9 . .
C16 C15 H15 117.9 . .
C17 C16 C15 118.5(6) . .
C17 C16 H16 120.7 . .
C15 C16 H16 120.7 . .
C16 C17 C18 119.1(6) . .
C16 C17 H17 120.4 . .
C18 C17 H17 120.4 . .
C14 C18 C17 118.1(6) . .
C14 C18 C19 119.9(5) . .
C17 C18 C19 122.0(6) . .
N4 C19 C20 121.4(6) . .
N4 C19 C18 119.3(6) . .
C20 C19 C18 119.3(5) . .
N3 C20 C19 120.2(6) . .
N3 C20 C12 118.8(6) . .
C19 C20 C12 121.0(6) . .
N3 C21 C22 122.7(7) . .
N3 C21 H21 118.7 . .
C22 C21 H21 118.7 . .
N4 C22 C21 121.9(7) . .
N4 C22 H22 119.1 . .
C21 C22 H22 119.1 . .
C9 N1 C13 117.8(5) . .
C9 N1 Pb1 118.4(4) . .
C13 N1 Pb1 123.8(4) . .
C15 N2 C14 116.1(5) . .
C15 N2 Pb1 124.4(4) . .
C14 N2 Pb1 119.5(4) . .
C21 N3 C20 118.0(6) . .
C22 N4 C19 115.7(6) . .
C1 O1 Pb1 99.8(3) . .
C1 O2 Pb1 84.7(3) . .
HW11 O1W HW12 98(10) . .
C7 O3 Pb1 89.3(3) . 1_445
C7 O4 Pb1 94.8(3) . 1_445
O1 Pb1 O4 82.60(14) . 1_665
O1 Pb1 N1 75.29(16) . .
O4 Pb1 N1 78.35(15) 1_665 .
O1 Pb1 O3 129.77(14) . 1_665
O4 Pb1 O3 51.81(14) 1_665 1_665
N1 Pb1 O3 75.75(16) . 1_665
O1 Pb1 N2 121.65(15) . .
O4 Pb1 N2 123.10(15) 1_665 .
N1 Pb1 N2 63.13(16) . .
O3 Pb1 N2 78.06(15) 1_665 .
O1 Pb1 O2W 117.1(3) . .
O4 Pb1 O2W 148.0(3) 1_665 .
N1 Pb1 O2W 129.1(3) . .
O3 Pb1 O2W 113.0(3) 1_665 .
N2 Pb1 O2W 69.8(3) . .
O1 Pb1 O2 50.99(13) . .
O4 Pb1 O2 132.69(13) 1_665 .
N1 Pb1 O2 80.98(15) . .
O3 Pb1 O2 154.55(15) 1_665 .
N2 Pb1 O2 82.36(14) . .
O2W Pb1 O2 74.4(3) . .

loop_
_geom_bond_atom_site_label_1
_geom_bond_atom_site_label_2
_geom_bond_distance
_geom_bond_site_symmetry_2
C1 O2 1.242(7) .
C1 O1 1.275(6) .
C1 C2 1.497(7) .
C2 C8 1.392(7) .
C2 C3 1.402(8) .
C3 C4 1.367(9) .
C3 H3 0.9300 .
C4 C5 1.377(9) .
C4 H4 0.9300 .
C5 C6 1.383(8) .
C5 H5 0.9300 .
C6 C8 1.382(7) .
C6 C7 1.517(7) .
C7 O3 1.247(7) .
C7 O4 1.283(7) .
C8 H8 0.9300 .
C9 N1 1.340(8) .
C9 C10 1.391(10) .
C9 H9 0.9300 .
C10 C11 1.367(10) .
C10 H10 0.9300 .
C11 C12 1.393(9) .
C11 H11 0.9300 .
C12 C13 1.402(9) .
C12 C20 1.443(8) .
C13 N1 1.361(7) .
C13 C14 1.489(8) .
C14 N2 1.357(7) .
C14 C18 1.368(8) .
C15 N2 1.333(8) .
C15 C16 1.381(9) .
C15 H15 0.9300 .
C16 C17 1.367(10) .
C16 H16 0.9300 .
C17 C18 1.397(9) .
C17 H17 0.9300 .
C18 C19 1.472(9) .
C19 N4 1.348(8) .
C19 C20 1.416(9) .
C20 N3 1.373(9) .
C21 N3 1.240(10) .
C21 C22 1.437(11) .
C21 H21 0.9300 .
C22 N4 1.328(10) .
C22 H22 0.9300 .
N1 Pb1 2.504(5) .
N2 Pb1 2.671(5) .
O1 Pb1 2.382(4) .
O2 Pb1 2.724(4) .
O1W HW11 0.86(2) .
O1W HW12 0.86(2) .
O3 Pb1 2.621(4) 1_445
O2W Pb1 2.721(14) .
O4 Pb1 2.482(4) 1_445
Pb1 O4 2.482(4) 1_665
Pb1 O3 2.621(4) 1_665
